data_7043808
loop_
_publ_author_name
'Lavaud, Lucien'
'Chen, Zhongrui'
'Elhabiri, Mourad'
'Jacquemin, Denis'
'Canard, Gabriel'
'Siri, Olivier'

_publ_section_title
;
 Di- vs. tetra-substituted quinonediimines: a drastic effect on
 coordination chemistry
;
_journal_name_full 'Dalton Trans.'
_journal_paper_doi 10.1039/C7DT01884C
_journal_year 2017
_chemical_formula_moiety 'C24 H28 N4 O6'
_chemical_formula_sum 'C24 H28 N4 O6'
_chemical_formula_weight 468.50
_space_group_crystal_system orthorhombic
_space_group_IT_number 61
_space_group_name_Hall '-P 2ac 2ab'
_space_group_name_H-M_alt 'P b c a'
_symmetry_space_group_name_Hall '-P 2ac 2ab'
_symmetry_space_group_name_H-M 'P b c a'
_atom_sites_solution_hydrogens mixed
_atom_sites_solution_primary direct
_audit_creation_date 2016-05-11
_audit_creation_method
;
Olex2 1.2
(compiled 2016.02.16 svn.r3265 for OlexSys, GUI svn.r5155)
;
_audit_update_record
;
2017-01-05 deposited with the CCDC.
2017-07-11 downloaded from the CCDC.
;
_cell_angle_alpha 90
_cell_angle_beta 90
_cell_angle_gamma 90
_cell_formula_units_Z 8
_cell_length_a 16.9330(3)
_cell_length_b 12.54583(16)
_cell_length_c 22.6300(3)
_cell_measurement_reflns_used 19491
_cell_measurement_temperature 293
_cell_measurement_theta_max 68.9840
_cell_measurement_theta_min 4.7590
_cell_volume 4807.48(12)
_computing_cell_refinement 'CrysAlisPro 1.171.38.43 (Rigaku OD, 2015)'
_computing_data_collection 'CrysAlisPro 1.171.38.43 (Rigaku OD, 2015)'
_computing_data_reduction 'CrysAlisPro 1.171.38.43 (Rigaku OD, 2015)'
_computing_molecular_graphics 'Olex2 (Dolomanov et al., 2009)'
_computing_publication_material 'Olex2 (Dolomanov et al., 2009)'
_computing_structure_refinement 'ShelXL (Sheldrick, 2015)'
_computing_structure_solution 'ShelXS (Sheldrick, 2008)'
_diffrn_ambient_temperature 293
_diffrn_detector 'CCD plate'
_diffrn_detector_area_resol_mean 5.3048
_diffrn_detector_type AtlasS2
_diffrn_measured_fraction_theta_full 1.000
_diffrn_measured_fraction_theta_max 0.998
_diffrn_measurement_details
;
List of Runs (angles in degrees, time in seconds):

  # Type    Start    End  Width  t~exp~   \w     \q     \k     \f   Frames
#--------------------------------------------------------------------------
  1  \w    -96.00  38.00   1.00    1.00    --    0.00 -77.00  30.00  134
  2  \w   -125.00 -78.00   1.00    5.00    --  -37.23-125.00  90.00   47
  3  \w   -113.00   4.00   1.00    5.00    --  -37.23 -77.00 -90.00  117
  4  \w    -76.00  35.00   1.00    5.00    --  -37.23  57.00  30.00  111
  5  \w     34.00  98.00   1.00    5.00    --   37.23-125.00  90.00   64
  6  \w     40.00  79.00   1.00    5.00    --   37.23-125.00 -90.00   39
  7  \w    -38.00 -13.00   1.00    5.00    --   38.00 144.00  -5.95   25
  8  \w     -9.00  17.00   1.00    5.00    --   42.00 103.00 157.98   26
  9  \w     -2.00  23.00   1.00    5.00    --   46.00  96.00 -21.58   25
 10  \w      5.00  32.00   1.00    5.00    --   50.00  90.00 101.43   27
 11  \w     16.00  41.00   1.00    5.00    --   58.00  80.00 -72.25   25
 12  \w     20.00  45.00   1.00    5.00    --   62.00  81.00-176.24   25
 13  \w     20.00  45.00   1.00    5.00    --   62.00  80.00  36.75   25
 14  \w     20.00  45.00   1.00    5.00    --   62.00  81.00   0.24   25
 15  \w     20.00  45.00   1.00    5.00    --   62.00  80.00 -26.80   25
 16  \w     20.00  45.00   1.00    5.00    --   62.00  80.00-134.36   25
 17  \w     20.00  45.00   1.00    5.00    --   62.00  81.00 162.45   25
 18  \w     20.00  45.00   1.00    5.00    --   62.00  80.00 125.97   25
 19  \w     25.00  52.00   1.00    5.00    --   66.00  77.00  71.95   27
 20  \w     27.00 149.00   1.00    5.00    --   66.00  63.00   0.50  122
 21  \w     85.00 162.00   1.00    5.00    --   66.00  77.00-119.34   77
 22  \w     25.00  60.00   1.00    5.00    --   66.00  77.00-119.34   35
 23  \w     74.00 101.00   1.00    5.00    --   66.00  77.00  71.95   27
 24  \w    128.00 155.00   1.00    5.00    --   70.00  73.00 114.46   27
 25  \w     97.00 164.00   1.00    5.00    --   70.00  73.00  33.28   67
 26  \w     29.00  61.00   1.00    5.00    --   70.00  73.00  33.28   32
 27  \w     71.00 122.00   1.00    5.00    --   70.00  73.00 114.46   51
 28  \w     30.00  66.00   1.00    5.00    --   70.00  73.00 114.46   36
 29  \w    129.00 156.00   1.00    5.00    --   70.00  67.00 163.43   27
 30  \w     29.00 107.00   1.00    5.00    --   70.00  67.00 163.43   78
 31  \w     35.00  79.00   1.00   30.00    --   74.00  60.00  90.23   44
 32  \w     37.00 167.00   1.00   30.00    --   78.00  74.00 -73.47  130
 33  \w     41.00  78.00   1.00   30.00    --   82.00  62.00 -81.75   37
 34  \w    151.00 177.00   1.00   30.00    --   86.00  66.00 154.52   26
 35  \w     45.00  83.00   1.00   30.00    --   86.00  66.00 154.52   38
 36  \w    123.00 172.00   1.00   30.00    --  105.39 111.00-120.00   49
 37  \w     64.00 178.00   1.00   30.00    --  105.39  77.00 -60.00  114
 38  \w     64.00 156.00   1.00   30.00    --  105.39  77.00  30.00   92
 39  \w     64.00 178.00   1.00   30.00    --  105.39  77.00 120.00  114
 40  \w    119.00 178.00   1.00   30.00    --  105.39 111.00  90.00   59
 41  \w     30.00 114.00   1.00   30.00    --  105.39-111.00  90.00   84
 42  \w     67.00  92.00   1.00   30.00    --  105.39  63.00 -30.00   25
 43  \w     35.00 115.00   1.00   30.00    --  105.39-111.00-120.00   80
 44  \w     46.00  96.00   1.00   30.00    --  105.39-111.00-180.00   50
 45  \w     64.00 148.00   1.00   30.00    --  105.39  77.00-120.00   84
 46  \w     64.00 177.00   1.00   30.00    --  105.39  77.00  60.00  113
 47  \w     64.00 146.00   1.00   30.00    --  105.39  77.00  90.00   82
 48  \w     65.00 167.00   1.00   30.00    --  105.39  77.00 -90.00  102
 49  \w     65.00 150.00   1.00   30.00    --  105.39  77.00-180.00   85
 50  \w     64.00 155.00   1.00   30.00    --  105.39  77.00 -30.00   91
 51  \w     64.00 177.00   1.00   30.00    --  105.39  77.00   0.00  113
 52  \w     65.00  90.00   1.00   30.00    --  105.39  77.00 150.00   25
 53  \w    103.00 151.00   1.00   30.00    --  105.39  77.00 150.00   48
 54  \w    133.00 178.00   1.00   30.00    --  105.39 111.00  30.00   45
 55  \w     83.00 150.00   1.00   30.00    --  105.39 178.00 120.00   67
 56  \w     64.00 178.00   1.00   30.00    --  105.39  77.00-150.00  114
 57  \w     64.00  97.00   1.00   30.00    --  105.39  63.00-180.00   33
;
_diffrn_measurement_device 'four-circle diffractometer'
_diffrn_measurement_device_type 'SuperNova, Dual, Cu at zero, AtlasS2'
_diffrn_measurement_method '\w scans'
_diffrn_orient_matrix_type 'CrysAlisPro convention (1999,Acta A55,543-557)'
_diffrn_orient_matrix_UB_11 -0.0098702000
_diffrn_orient_matrix_UB_12 0.0370981000
_diffrn_orient_matrix_UB_13 0.0644836000
_diffrn_orient_matrix_UB_21 0.0679938000
_diffrn_orient_matrix_UB_22 -0.0740592000
_diffrn_orient_matrix_UB_23 0.0189381000
_diffrn_orient_matrix_UB_31 0.0596379000
_diffrn_orient_matrix_UB_32 0.0906145000
_diffrn_orient_matrix_UB_33 -0.0109443000
_diffrn_radiation_monochromator mirror
_diffrn_radiation_probe x-ray
_diffrn_radiation_type CuK\a
_diffrn_radiation_wavelength 1.54184
_diffrn_reflns_av_R_equivalents 0.0419
_diffrn_reflns_av_unetI/netI 0.0120
_diffrn_reflns_Laue_measured_fraction_full 1.000
_diffrn_reflns_Laue_measured_fraction_max 0.998
_diffrn_reflns_limit_h_max 20
_diffrn_reflns_limit_h_min -20
_diffrn_reflns_limit_k_max 14
_diffrn_reflns_limit_k_min -15
_diffrn_reflns_limit_l_max 27
_diffrn_reflns_limit_l_min -27
_diffrn_reflns_number 70108
_diffrn_reflns_point_group_measured_fraction_full 1.000
_diffrn_reflns_point_group_measured_fraction_max 0.998
_diffrn_reflns_theta_full 67.684
_diffrn_reflns_theta_max 69.266
_diffrn_reflns_theta_min 3.907
_diffrn_source 'micro-focus sealed X-ray tube'
_diffrn_source_type 'SuperNova (Cu) X-ray Source'
_exptl_absorpt_coefficient_mu 0.781
_exptl_absorpt_correction_T_max 1.00000
_exptl_absorpt_correction_T_min 0.85390
_exptl_absorpt_correction_type multi-scan
_exptl_absorpt_process_details
;
CrysAlisPro 1.171.38.43 (Rigaku Oxford Diffraction, 2015)
Empirical absorption correction using spherical harmonics,
 implemented in SCALE3 ABSPACK scaling algorithm.
;
_exptl_crystal_colour red
_exptl_crystal_colour_primary red
_exptl_crystal_density_diffrn 1.295
_exptl_crystal_description needle
_exptl_crystal_F_000 1984
_exptl_crystal_size_max 0.14
_exptl_crystal_size_mid 0.12
_exptl_crystal_size_min 0.02
_refine_diff_density_max 0.323
_refine_diff_density_min -0.171
_refine_diff_density_rms 0.032
_refine_ls_extinction_method none
_refine_ls_goodness_of_fit_ref 1.048
_refine_ls_hydrogen_treatment constr
_refine_ls_matrix_type full
_refine_ls_number_parameters 313
_refine_ls_number_reflns 4493
_refine_ls_number_restraints 0
_refine_ls_restrained_S_all 1.048
_refine_ls_R_factor_all 0.0450
_refine_ls_R_factor_gt 0.0376
_refine_ls_shift/su_max 0.000
_refine_ls_shift/su_mean 0.000
_refine_ls_structure_factor_coef Fsqd
_refine_ls_weighting_details 'w=1/[\s^2^(Fo^2^)+(0.0566P)^2^+0.9612P] where P=(Fo^2^+2Fc^2^)/3'
_refine_ls_weighting_scheme calc
_refine_ls_wR_factor_gt 0.1032
_refine_ls_wR_factor_ref 0.1087
_reflns_Friedel_coverage 0.000
_reflns_number_gt 3838
_reflns_number_total 4493
_reflns_threshold_expression 'I > 2\s(I)'
_cod_data_source_file c7dt01884c2.cif
_cod_data_source_block lhl53
_cod_original_cell_volume 4807.49(12)
_cod_database_code 7043808
_shelxl_version_number 2014/6
_chemical_oxdiff_formula 'c24 h28 n4 o6'
_shelx_space_group_comment
;
The symmetry employed for this shelxl refinement is uniquely defined
by the following loop, which should always be used as a source of
symmetry information in preference to the above space-group names.
They are only intended as comments.
;
_reflns_odcompleteness_completeness 99.91
_reflns_odcompleteness_iscentric 1
_reflns_odcompleteness_theta 64.99
_olex2_refinement_description
;
1. Fixed Uiso
 At 1.2 times of:
  All C(H) groups, All N(H) groups, All N(H,H) groups
 At 1.5 times of:
  All C(H,H,H) groups
2.a Riding coordinates:
 N3(H3A,H3B), N4(H4)
2.b Aromatic/amide H refined with riding coordinates:
 N1(H1), C1(H1A), C4(H4A), C8(H8), C12(H12), C17(H17), C21(H21)
2.c Idealised Me refined as rotating group:
 C13(H13A,H13B,H13C), C14(H14A,H14B,H14C), C15(H15A,H15B,H15C), C22(H22A,H22B,
 H22C), C23(H23A,H23B,H23C), C24(H24A,H24B,H24C)
;
_olex2_submission_special_instructions 'No special instructions were received'
_oxdiff_exptl_absorpt_empirical_details
;
Empirical correction (ABSPACK) includes:
- Absorption correction using spherical harmonics
- Frame scaling
;
_oxdiff_exptl_absorpt_empirical_full_max 1.270
_oxdiff_exptl_absorpt_empirical_full_min 0.826

loop_
_space_group_symop_operation_xyz
'x, y, z'
'-x+1/2, -y, z+1/2'
'x+1/2, -y+1/2, -z'
'-x, y+1/2, -z+1/2'
'-x, -y, -z'
'x-1/2, y, -z-1/2'
'-x-1/2, y-1/2, z'
'x, -y-1/2, z-1/2'

loop_
_atom_site_label
_atom_site_type_symbol
_atom_site_fract_x
_atom_site_fract_y
_atom_site_fract_z
_atom_site_U_iso_or_equiv
_atom_site_adp_type
_atom_site_occupancy
_atom_site_site_symmetry_order
_atom_site_calc_flag
_atom_site_refinement_flags_posn
O1 O 0.12688(8) 0.77109(9) 0.14317(5) 0.0680(3) Uani 1 1 d .
O2 O 0.08813(6) 0.80750(8) 0.03108(5) 0.0525(3) Uani 1 1 d .
O3 O 0.06688(7) 0.64606(8) -0.04496(4) 0.0544(3) Uani 1 1 d .
O4 O 0.12421(7) 0.42607(10) -0.21778(5) 0.0596(3) Uani 1 1 d .
O5 O 0.27361(7) 0.48362(9) -0.23667(4) 0.0548(3) Uani 1 1 d .
O6 O 0.39087(7) 0.41253(10) -0.16716(5) 0.0613(3) Uani 1 1 d .
N1 N 0.15261(9) 0.39446(9) 0.10542(5) 0.0521(3) Uani 1 1 d .
H1 H 0.1547 0.3880 0.1432 0.062 Uiso 1 1 calc R
N2 N 0.20866(8) 0.17672(9) -0.06634(5) 0.0496(3) Uani 1 1 d .
N3 N 0.17913(9) 0.00155(10) -0.00617(7) 0.0575(3) Uani 1 1 d .
H3A H 0.1655 -0.0614 0.0116 0.069 Uiso 1 1 d R
H3B H 0.1906 0.0055 -0.0460 0.069 Uiso 1 1 d R
N4 N 0.14932(9) 0.21953(11) 0.16763(6) 0.0597(4) Uani 1 1 d .
H4 H 0.1456 0.1524 0.1900 0.072 Uiso 1 1 d R
C1 C 0.18492(8) 0.29369(10) 0.01686(6) 0.0416(3) Uani 1 1 d .
H1A H 0.1936 0.3552 -0.0051 0.050 Uiso 1 1 calc R
C2 C 0.19238(8) 0.19206(10) -0.01146(6) 0.0397(3) Uani 1 1 d .
C3 C 0.17741(8) 0.09422(10) 0.02417(6) 0.0421(3) Uani 1 1 d .
C4 C 0.16394(9) 0.10318(11) 0.08273(7) 0.0462(3) Uani 1 1 d .
H4A H 0.1577 0.0414 0.1050 0.055 Uiso 1 1 calc R
C5 C 0.15896(8) 0.20448(11) 0.11194(6) 0.0448(3) Uani 1 1 d .
C6 C 0.16564(8) 0.30261(10) 0.07465(6) 0.0419(3) Uani 1 1 d .
C7 C 0.13626(8) 0.49778(11) 0.08502(6) 0.0426(3) Uani 1 1 d .
C8 C 0.14263(9) 0.58066(11) 0.12542(6) 0.0454(3) Uani 1 1 d .
H8 H 0.1591 0.5674 0.1639 0.054 Uiso 1 1 calc R
C9 C 0.12402(9) 0.68363(11) 0.10758(6) 0.0458(3) Uani 1 1 d .
C10 C 0.10078(8) 0.70428(11) 0.04971(6) 0.0426(3) Uani 1 1 d .
C11 C 0.09313(8) 0.61994(11) 0.01034(6) 0.0421(3) Uani 1 1 d .
C12 C 0.11017(9) 0.51675(11) 0.02774(6) 0.0448(3) Uani 1 1 d .
H12 H 0.1042 0.4605 0.0013 0.054 Uiso 1 1 calc R
C13 C 0.14789(12) 0.75657(17) 0.20325(8) 0.0732(5) Uani 1 1 d .
H13A H 0.2009 0.7297 0.2056 0.110 Uiso 1 1 calc GR
H13B H 0.1123 0.7066 0.2212 0.110 Uiso 1 1 calc GR
H13C H 0.1447 0.8236 0.2236 0.110 Uiso 1 1 calc GR
C14 C 0.01028(12) 0.84401(16) 0.04105(10) 0.0755(6) Uani 1 1 d .
H14A H -0.0264 0.7977 0.0214 0.113 Uiso 1 1 calc GR
H14B H 0.0048 0.9151 0.0258 0.113 Uiso 1 1 calc GR
H14C H -0.0005 0.8441 0.0827 0.113 Uiso 1 1 calc GR
C15 C 0.07581(13) 0.56814(14) -0.09007(7) 0.0646(5) Uani 1 1 d .
H15A H 0.0612 0.5984 -0.1275 0.097 Uiso 1 1 calc GR
H15B H 0.0424 0.5082 -0.0817 0.097 Uiso 1 1 calc GR
H15C H 0.1298 0.5451 -0.0916 0.097 Uiso 1 1 calc GR
C16 C 0.22400(9) 0.26377(11) -0.10457(6) 0.0444(3) Uani 1 1 d .
C17 C 0.16321(9) 0.30423(12) -0.13926(7) 0.0493(3) Uani 1 1 d .
H17 H 0.1117 0.2806 -0.1338 0.059 Uiso 1 1 calc R
C18 C 0.17998(9) 0.37999(12) -0.18204(6) 0.0453(3) Uani 1 1 d .
C19 C 0.25698(9) 0.41445(11) -0.19110(5) 0.0438(3) Uani 1 1 d .
C20 C 0.31700(9) 0.37451(12) -0.15539(6) 0.0441(3) Uani 1 1 d .
C21 C 0.30070(9) 0.29981(11) -0.11165(6) 0.0451(3) Uani 1 1 d .
H21 H 0.3409 0.2744 -0.0874 0.054 Uiso 1 1 calc R
C22 C 0.04586(11) 0.3873(2) -0.21372(9) 0.0791(6) Uani 1 1 d .
H22A H 0.0124 0.4273 -0.2399 0.119 Uiso 1 1 calc GR
H22B H 0.0273 0.3950 -0.1739 0.119 Uiso 1 1 calc GR
H22C H 0.0447 0.3134 -0.2247 0.119 Uiso 1 1 calc GR
C23 C 0.29176(15) 0.58904(15) -0.21686(9) 0.0773(6) Uani 1 1 d .
H23A H 0.3022 0.6338 -0.2504 0.116 Uiso 1 1 calc GR
H23B H 0.3375 0.5870 -0.1918 0.116 Uiso 1 1 calc GR
H23C H 0.2477 0.6171 -0.1951 0.116 Uiso 1 1 calc GR
C24 C 0.45319(11) 0.38243(19) -0.12936(10) 0.0770(6) Uani 1 1 d .
H24A H 0.4991 0.4245 -0.1381 0.116 Uiso 1 1 calc GR
H24B H 0.4651 0.3084 -0.1352 0.116 Uiso 1 1 calc GR
H24C H 0.4378 0.3939 -0.0890 0.116 Uiso 1 1 calc GR

loop_
_atom_site_aniso_label
_atom_site_aniso_U_11
_atom_site_aniso_U_22
_atom_site_aniso_U_33
_atom_site_aniso_U_23
_atom_site_aniso_U_13
_atom_site_aniso_U_12
O1 0.0936(9) 0.0473(6) 0.0633(7) -0.0162(5) -0.0161(6) 0.0081(6)
O2 0.0564(6) 0.0346(5) 0.0666(7) 0.0081(4) 0.0060(5) 0.0021(4)
O3 0.0756(7) 0.0458(6) 0.0417(5) 0.0066(4) -0.0015(5) 0.0063(5)
O4 0.0569(6) 0.0722(7) 0.0497(6) 0.0005(5) -0.0083(5) 0.0081(6)
O5 0.0751(7) 0.0551(6) 0.0342(5) 0.0066(4) 0.0048(5) -0.0011(5)
O6 0.0503(6) 0.0723(8) 0.0614(7) 0.0196(6) 0.0009(5) -0.0072(5)
N1 0.0807(9) 0.0397(6) 0.0358(6) 0.0041(5) -0.0004(6) 0.0055(6)
N2 0.0633(8) 0.0374(6) 0.0479(7) 0.0006(5) 0.0089(6) -0.0027(5)
N3 0.0731(9) 0.0324(6) 0.0670(8) 0.0025(6) 0.0088(7) -0.0056(6)
N4 0.0838(10) 0.0525(8) 0.0429(7) 0.0108(6) -0.0005(6) -0.0079(7)
C1 0.0504(8) 0.0317(6) 0.0426(7) 0.0066(5) 0.0018(6) -0.0031(5)
C2 0.0376(7) 0.0357(7) 0.0459(7) 0.0045(5) 0.0007(5) -0.0025(5)
C3 0.0396(7) 0.0322(7) 0.0545(8) 0.0064(6) 0.0000(6) -0.0015(5)
C4 0.0505(8) 0.0343(7) 0.0539(8) 0.0140(6) -0.0005(6) -0.0022(6)
C5 0.0474(8) 0.0428(7) 0.0442(8) 0.0108(6) -0.0029(6) -0.0036(6)
C6 0.0493(7) 0.0346(7) 0.0419(7) 0.0045(5) -0.0027(6) -0.0002(6)
C7 0.0494(8) 0.0368(7) 0.0416(7) 0.0025(5) 0.0037(6) 0.0007(6)
C8 0.0501(8) 0.0452(7) 0.0407(7) -0.0003(6) -0.0011(6) 0.0018(6)
C9 0.0471(8) 0.0396(7) 0.0506(8) -0.0063(6) 0.0010(6) -0.0001(6)
C10 0.0431(7) 0.0337(7) 0.0511(8) 0.0040(6) 0.0046(6) 0.0002(5)
C11 0.0452(7) 0.0420(7) 0.0392(7) 0.0056(6) 0.0043(5) -0.0007(6)
C12 0.0572(8) 0.0361(7) 0.0409(7) -0.0001(5) 0.0017(6) -0.0001(6)
C13 0.0795(12) 0.0766(12) 0.0635(11) -0.0267(10) -0.0141(9) 0.0066(10)
C14 0.0654(11) 0.0591(11) 0.1021(15) 0.0168(10) 0.0100(10) 0.0182(9)
C15 0.0938(13) 0.0591(10) 0.0409(8) -0.0006(7) -0.0027(8) -0.0006(9)
C16 0.0598(8) 0.0353(7) 0.0382(7) -0.0040(5) 0.0085(6) -0.0010(6)
C17 0.0502(8) 0.0491(8) 0.0487(8) -0.0040(6) 0.0063(6) -0.0026(6)
C18 0.0535(8) 0.0469(8) 0.0354(6) -0.0065(6) -0.0008(6) 0.0053(6)
C19 0.0579(8) 0.0427(7) 0.0307(6) -0.0003(5) 0.0032(6) 0.0012(6)
C20 0.0491(8) 0.0441(7) 0.0390(7) -0.0007(6) 0.0048(6) -0.0021(6)
C21 0.0541(8) 0.0419(7) 0.0394(7) 0.0017(6) -0.0011(6) 0.0020(6)
C22 0.0557(10) 0.1166(17) 0.0651(11) -0.0078(11) -0.0094(8) 0.0038(11)
C23 0.1176(17) 0.0526(10) 0.0616(11) 0.0147(8) -0.0042(11) -0.0032(10)
C24 0.0523(10) 0.0991(15) 0.0797(13) 0.0196(11) -0.0051(9) -0.0089(10)

loop_
_atom_type_symbol
_atom_type_description
_atom_type_scat_dispersion_real
_atom_type_scat_dispersion_imag
_atom_type_scat_source
C C 0.0181 0.0091 'International Tables Vol C Tables 4.2.6.8 and 6.1.1.4'
H H 0.0000 0.0000 'International Tables Vol C Tables 4.2.6.8 and 6.1.1.4'
N N 0.0311 0.0180 'International Tables Vol C Tables 4.2.6.8 and 6.1.1.4'
O O 0.0492 0.0322 'International Tables Vol C Tables 4.2.6.8 and 6.1.1.4'

loop_
_geom_angle_atom_site_label_1
_geom_angle_atom_site_label_2
_geom_angle_atom_site_label_3
_geom_angle
C9 O1 C13 118.21(13)
C10 O2 C14 113.61(12)
C11 O3 C15 117.24(12)
C18 O4 C22 117.54(14)
C19 O5 C23 113.08(12)
C20 O6 C24 118.29(13)
C6 N1 H1 114.9
C6 N1 C7 130.10(12)
C7 N1 H1 114.9
C2 N2 C16 120.87(12)
H3A N3 H3B 121.9
C3 N3 H3A 120.9
C3 N3 H3B 117.0
C5 N4 H4 112.8
C2 C1 H1A 119.1
C6 C1 H1A 119.1
C6 C1 C2 121.84(12)
N2 C2 C1 125.72(12)
N2 C2 C3 115.81(12)
C1 C2 C3 118.43(12)
N3 C3 C2 115.49(13)
C4 C3 N3 125.07(13)
C4 C3 C2 119.43(12)
C3 C4 H4A 118.8
C3 C4 C5 122.42(12)
C5 C4 H4A 118.8
N4 C5 C4 126.13(13)
N4 C5 C6 116.21(13)
C4 C5 C6 117.66(12)
N1 C6 C5 113.25(12)
C1 C6 N1 127.04(12)
C1 C6 C5 119.69(12)
C8 C7 N1 117.36(12)
C8 C7 C12 120.70(13)
C12 C7 N1 121.84(12)
C7 C8 H8 120.4
C7 C8 C9 119.14(13)
C9 C8 H8 120.4
O1 C9 C8 124.68(13)
O1 C9 C10 114.62(13)
C8 C9 C10 120.70(13)
O2 C10 C9 120.43(13)
O2 C10 C11 120.31(13)
C11 C10 C9 119.22(12)
O3 C11 C10 115.76(12)
O3 C11 C12 123.53(13)
C12 C11 C10 120.70(13)
C7 C12 H12 120.3
C11 C12 C7 119.47(13)
C11 C12 H12 120.3
O1 C13 H13A 109.5
O1 C13 H13B 109.5
O1 C13 H13C 109.5
H13A C13 H13B 109.5
H13A C13 H13C 109.5
H13B C13 H13C 109.5
O2 C14 H14A 109.5
O2 C14 H14B 109.5
O2 C14 H14C 109.5
H14A C14 H14B 109.5
H14A C14 H14C 109.5
H14B C14 H14C 109.5
O3 C15 H15A 109.5
O3 C15 H15B 109.5
O3 C15 H15C 109.5
H15A C15 H15B 109.5
H15A C15 H15C 109.5
H15B C15 H15C 109.5
C17 C16 N2 119.36(13)
C21 C16 N2 119.62(13)
C21 C16 C17 120.65(13)
C16 C17 H17 120.2
C18 C17 C16 119.54(14)
C18 C17 H17 120.2
O4 C18 C17 124.05(14)
O4 C18 C19 115.36(13)
C17 C18 C19 120.59(13)
O5 C19 C18 119.92(13)
O5 C19 C20 120.82(13)
C18 C19 C20 119.19(13)
O6 C20 C19 115.47(13)
O6 C20 C21 123.79(13)
C21 C20 C19 120.73(14)
C16 C21 C20 119.25(13)
C16 C21 H21 120.4
C20 C21 H21 120.4
O4 C22 H22A 109.5
O4 C22 H22B 109.5
O4 C22 H22C 109.5
H22A C22 H22B 109.5
H22A C22 H22C 109.5
H22B C22 H22C 109.5
O5 C23 H23A 109.5
O5 C23 H23B 109.5
O5 C23 H23C 109.5
H23A C23 H23B 109.5
H23A C23 H23C 109.5
H23B C23 H23C 109.5
O6 C24 H24A 109.5
O6 C24 H24B 109.5
O6 C24 H24C 109.5
H24A C24 H24B 109.5
H24A C24 H24C 109.5
H24B C24 H24C 109.5

loop_
_geom_bond_atom_site_label_1
_geom_bond_atom_site_label_2
_geom_bond_distance
O1 C9 1.3620(17)
O1 C13 1.417(2)
O2 C10 1.3786(16)
O2 C14 1.414(2)
O3 C11 1.3677(17)
O3 C15 1.422(2)
O4 C18 1.3711(18)
O4 C22 1.416(2)
O5 C19 1.3770(16)
O5 C23 1.430(2)
O6 C20 1.3650(18)
O6 C24 1.410(2)
N1 H1 0.8600
N1 C6 1.3643(18)
N1 C7 1.4036(17)
N2 C2 1.2867(18)
N2 C16 1.4172(18)
N3 H3A 0.9153
N3 H3B 0.9233
N3 C3 1.3505(19)
N4 H4 0.9850
N4 C5 1.2847(19)
C1 H1A 0.9300
C1 C2 1.4326(19)
C1 C6 1.353(2)
C2 C3 1.4903(18)
C3 C4 1.350(2)
C4 H4A 0.9300
C4 C5 1.435(2)
C5 C6 1.4969(18)
C7 C8 1.3888(19)
C7 C12 1.390(2)
C8 H8 0.9300
C8 C9 1.390(2)
C9 C10 1.392(2)
C10 C11 1.389(2)
C11 C12 1.384(2)
C12 H12 0.9300
C13 H13A 0.9600
C13 H13B 0.9600
C13 H13C 0.9600
C14 H14A 0.9600
C14 H14B 0.9600
C14 H14C 0.9600
C15 H15A 0.9600
C15 H15B 0.9600
C15 H15C 0.9600
C16 C17 1.391(2)
C16 C21 1.385(2)
C17 H17 0.9300
C17 C18 1.386(2)
C18 C19 1.389(2)
C19 C20 1.392(2)
C20 C21 1.3908(19)
C21 H21 0.9300
C22 H22A 0.9600
C22 H22B 0.9600
C22 H22C 0.9600
C23 H23A 0.9600
C23 H23B 0.9600
C23 H23C 0.9600
C24 H24A 0.9600
C24 H24B 0.9600
C24 H24C 0.9600
